data_7021962
loop_
_publ_author_name
'Zhu, Hui'
'Huang, Jian'
'Bao, Song-Song'
'Ren, Min'
'Zheng, Li-Min'

_publ_section_title
;
 Racemic metal phosphonates based on
 2-phenyl-2-(phosphonomethylamino)acetate.
;
_journal_issue 39
_journal_name_full 'Dalton transactions (Cambridge, England : 2003)'
_journal_page_first 14075
_journal_page_last 14080
_journal_paper_doi 10.1039/c3dt51742j
_journal_volume 42
_journal_year 2013
_chemical_formula_moiety 'C28 H30 N4 Ni2 O11 P2'
_chemical_formula_sum 'C28 H30 N4 Ni2 O11 P2'
_chemical_formula_weight 777.92
_chemical_name_systematic
; 
 ? 
;
_space_group_crystal_system triclinic
_space_group_IT_number 2
_space_group_name_Hall '-P 1'
_space_group_name_H-M_alt 'P -1'
_symmetry_space_group_name_Hall '-P 1'
_symmetry_space_group_name_H-M 'P -1'
_atom_sites_solution_hydrogens geom
_atom_sites_solution_primary direct
_atom_sites_solution_secondary difmap
_audit_creation_method SHELXL-97
_cell_angle_alpha 72.853(2)
_cell_angle_beta 71.471(3)
_cell_angle_gamma 64.941(3)
_cell_formula_units_Z 4
_cell_length_a 13.9378(9)
_cell_length_b 15.0600(10)
_cell_length_c 17.7091(11)
_cell_measurement_reflns_used 8103
_cell_measurement_temperature 293(2)
_cell_measurement_theta_max 27.828
_cell_measurement_theta_min 2.468
_cell_volume 3136.7(4)
_computing_cell_refinement SMART
_computing_data_collection 'SMART (Bruker, 2000)'
_computing_data_reduction 'SAINT (Bruker, 2000)'
_computing_molecular_graphics SHELXL-2013
_computing_publication_material SHELXL-2013
_computing_structure_refinement SHELXL-2013
_computing_structure_solution SHELXL-2013
_diffrn_ambient_temperature 293(2)
_diffrn_measured_fraction_theta_full 0.992
_diffrn_measured_fraction_theta_max 0.992
_diffrn_measurement_device_type 'Bruker APEX II'
_diffrn_radiation_monochromator graphite
_diffrn_radiation_source 'fine-focus sealed tube'
_diffrn_radiation_type MoK\a
_diffrn_radiation_wavelength 0.71073
_diffrn_reflns_av_R_equivalents 0.0031
_diffrn_reflns_av_unetI/netI 0.0733
_diffrn_reflns_limit_h_max 17
_diffrn_reflns_limit_h_min -11
_diffrn_reflns_limit_k_max 18
_diffrn_reflns_limit_k_min -17
_diffrn_reflns_limit_l_max 21
_diffrn_reflns_limit_l_min -20
_diffrn_reflns_number 19145
_diffrn_reflns_theta_full 26.00
_diffrn_reflns_theta_max 26.00
_diffrn_reflns_theta_min 1.52
_exptl_absorpt_coefficient_mu 1.369
_exptl_absorpt_correction_T_max 0.876
_exptl_absorpt_correction_T_min 0.725
_exptl_absorpt_correction_type multi-scan
_exptl_absorpt_process_details 'SADABS(Bruker, 2000)'
_exptl_crystal_colour green
_exptl_crystal_density_diffrn 1.643
_exptl_crystal_description block
_exptl_crystal_F_000 1600
_exptl_crystal_size_max 0.3
_exptl_crystal_size_mid 0.2
_exptl_crystal_size_min 0.1
_refine_diff_density_max 0.888
_refine_diff_density_min -0.530
_refine_diff_density_rms 0.119
_refine_ls_extinction_method none
_refine_ls_goodness_of_fit_ref 1.051
_refine_ls_hydrogen_treatment constr
_refine_ls_matrix_type full
_refine_ls_number_parameters 847
_refine_ls_number_reflns 12228
_refine_ls_number_restraints 0
_refine_ls_restrained_S_all 1.051
_refine_ls_R_factor_all 0.0559
_refine_ls_R_factor_gt 0.0503
_refine_ls_shift/su_max 0.001
_refine_ls_shift/su_mean 0.000
_refine_ls_structure_factor_coef Fsqd
_refine_ls_weighting_details 'calc w=1/[\s^2^(Fo^2^)+(0.0500P)^2^+0.5500P] where P=(Fo^2^+2Fc^2^)/3'
_refine_ls_weighting_scheme calc
_refine_ls_wR_factor_gt 0.1228
_refine_ls_wR_factor_ref 0.1238
_reflns_number_gt 8788
_reflns_number_total 12228
_reflns_threshold_expression >2sigma(I)
_cod_data_source_file c3dt51742j.txt
_cod_data_source_block sad
_cod_original_cell_volume 3136.7(3)
_cod_database_code 7021962

loop_
_symmetry_equiv_pos_as_xyz
'x, y, z'
'-x, -y, -z'

loop_
_atom_site_label
_atom_site_type_symbol
_atom_site_fract_x
_atom_site_fract_y
_atom_site_fract_z
_atom_site_U_iso_or_equiv
_atom_site_adp_type
_atom_site_occupancy
_atom_site_symmetry_multiplicity
_atom_site_calc_flag
_atom_site_refinement_flags
Ni1 Ni 0.58226(4) -0.01125(4) 0.35562(3) 0.02553(13) Uani 1 1 d .
Ni2 Ni 0.37978(4) 0.09184(4) 0.10960(3) 0.02538(13) Uani 1 1 d .
Ni3 Ni 0.87718(4) 0.59101(4) 0.40704(3) 0.02712(13) Uani 1 1 d .
Ni4 Ni 1.07857(4) 0.48991(4) 0.10988(3) 0.02614(13) Uani 1 1 d .
P1 P 0.40267(9) 0.14268(8) 0.45386(6) 0.0263(2) Uani 1 1 d .
P2 P 0.44096(9) 0.14526(8) -0.07378(6) 0.0285(2) Uani 1 1 d .
P3 P 0.93950(9) 0.64602(8) 0.53122(6) 0.0274(2) Uani 1 1 d .
P4 P 0.90348(9) 0.64448(8) 0.02052(6) 0.0264(2) Uani 1 1 d .
C1 C 0.3472(4) 0.0824(3) 0.4125(3) 0.0369(10) Uani 1 1 d .
H1A H 0.2811 0.0759 0.4494 0.044 Uiso 1 1 calc R
H1B H 0.3302 0.1217 0.3610 0.044 Uiso 1 1 calc R
C2 C 0.5116(4) -0.1407(3) 0.3141(2) 0.0347(10) Uani 1 1 d .
C3 C 0.4048(4) -0.0747(3) 0.3626(3) 0.0381(11) Uani 1 1 d .
H3 H 0.3676 -0.0255 0.3208 0.046 Uiso 1 1 calc R
C4 C 0.3266(4) -0.1263(3) 0.4122(3) 0.0356(10) Uani 1 1 d .
C5 C 0.3285(4) -0.1766(3) 0.4909(2) 0.0419(11) Uani 1 1 d .
H5 H 0.3835 -0.1857 0.5146 0.050 Uiso 1 1 calc R
C6 C 0.2462(4) -0.2137(4) 0.5344(3) 0.0496(13) Uani 1 1 d .
H6 H 0.2470 -0.2481 0.5874 0.059 Uiso 1 1 calc R
C7 C 0.1632(4) -0.1999(4) 0.4998(3) 0.0479(13) Uani 1 1 d .
H7 H 0.1087 -0.2247 0.5297 0.057 Uiso 1 1 calc R
C8 C 0.1619(4) -0.1501(3) 0.4222(3) 0.0475(12) Uani 1 1 d .
H8 H 0.1059 -0.1405 0.3993 0.057 Uiso 1 1 calc R
C9 C 0.2437(4) -0.1135(3) 0.3766(3) 0.0484(13) Uani 1 1 d .
H9 H 0.2434 -0.0809 0.3231 0.058 Uiso 1 1 calc R
C10 C 0.8016(4) -0.0330(3) 0.2508(3) 0.0449(12) Uani 1 1 d .
H10 H 0.7767 -0.0539 0.2187 0.054 Uiso 1 1 calc R
C11 C 0.9040(4) -0.0252(4) 0.2217(3) 0.0436(12) Uani 1 1 d .
H11 H 0.9454 -0.0418 0.1717 0.052 Uiso 1 1 calc R
C12 C 0.9451(4) 0.0067(3) 0.2662(2) 0.0344(10) Uani 1 1 d .
C13 C 0.8782(4) 0.0261(4) 0.3427(3) 0.0470(13) Uani 1 1 d .
H13 H 0.9006 0.0452 0.3775 0.056 Uiso 1 1 calc R
C14 C 0.7780(4) 0.0158(3) 0.3646(3) 0.0397(11) Uani 1 1 d .
H14 H 0.7345 0.0302 0.4148 0.048 Uiso 1 1 calc R
C15 C 0.4983(4) 0.1971(3) -0.0273(2) 0.0386(11) Uani 1 1 d .
H15A H 0.5668 0.2010 -0.0614 0.046 Uiso 1 1 calc R
H15B H 0.4490 0.2634 -0.0179 0.046 Uiso 1 1 calc R
C16 C 0.5180(4) 0.1011(3) 0.1938(3) 0.0379(11) Uani 1 1 d .
C17 C 0.5505(4) 0.1561(3) 0.1065(2) 0.0363(10) Uani 1 1 d .
H17 H 0.5066 0.2269 0.1066 0.044 Uiso 1 1 calc R
C18 C 0.6646(4) 0.1505(3) 0.0740(2) 0.0371(10) Uani 1 1 d .
C19 C 0.7477(4) 0.0617(4) 0.0639(3) 0.0475(12) Uani 1 1 d .
H19 H 0.7341 0.0027 0.0835 0.057 Uiso 1 1 calc R
C20 C 0.8533(4) 0.0583(4) 0.0244(3) 0.0473(12) Uani 1 1 d .
H20 H 0.9089 -0.0027 0.0168 0.057 Uiso 1 1 calc R
C21 C 0.8750(4) 0.1450(4) -0.0034(3) 0.0442(12) Uani 1 1 d .
H21 H 0.9459 0.1421 -0.0274 0.053 Uiso 1 1 calc R
C22 C 0.7928(4) 0.2352(4) 0.0042(3) 0.0526(13) Uani 1 1 d .
H22 H 0.8067 0.2940 -0.0172 0.063 Uiso 1 1 calc R
C23 C 0.6874(4) 0.2383(4) 0.0445(3) 0.0519(13) Uani 1 1 d .
H23 H 0.6318 0.2994 0.0517 0.062 Uiso 1 1 calc R
C24 C 0.2187(4) 0.0009(3) 0.1406(3) 0.0372(10) Uani 1 1 d .
H24 H 0.2696 -0.0301 0.0986 0.045 Uiso 1 1 calc R
C25 C 0.1247(4) -0.0190(3) 0.1710(3) 0.0386(11) Uani 1 1 d .
H25 H 0.1131 -0.0620 0.1493 0.046 Uiso 1 1 calc R
C26 C 0.0467(4) 0.0254(3) 0.2342(2) 0.0345(10) Uani 1 1 d .
C27 C 0.0681(4) 0.0906(3) 0.2610(3) 0.0405(11) Uani 1 1 d .
H27 H 0.0173 0.1239 0.3019 0.049 Uiso 1 1 calc R
C28 C 0.1644(4) 0.1069(3) 0.2279(3) 0.0392(11) Uani 1 1 d .
H28 H 0.1773 0.1508 0.2475 0.047 Uiso 1 1 calc R
C29 C 0.9959(4) 0.6986(3) 0.4284(2) 0.0355(10) Uani 1 1 d .
H29A H 0.9456 0.7642 0.4101 0.043 Uiso 1 1 calc R
H29B H 1.0641 0.7036 0.4254 0.043 Uiso 1 1 calc R
C30 C 1.0148(4) 0.5996(3) 0.2488(3) 0.0376(10) Uani 1 1 d .
C31 C 1.0517(4) 0.6526(3) 0.2914(2) 0.0351(10) Uani 1 1 d .
H31 H 1.0130 0.7243 0.2758 0.042 Uiso 1 1 calc R
C32 C 1.1697(4) 0.6367(3) 0.2698(3) 0.0406(11) Uani 1 1 d .
C33 C 1.2061(5) 0.7169(4) 0.2346(3) 0.0618(16) Uani 1 1 d .
H33 H 1.1576 0.7796 0.2169 0.074 Uiso 1 1 calc R
C34 C 1.3140(5) 0.7035(4) 0.2260(3) 0.0528(13) Uani 1 1 d .
H34 H 1.3363 0.7577 0.2042 0.063 Uiso 1 1 calc R
C35 C 1.3889(4) 0.6097(4) 0.2497(3) 0.0539(14) Uani 1 1 d .
H35 H 1.4611 0.6003 0.2436 0.065 Uiso 1 1 calc R
C36 C 1.3528(4) 0.5320(4) 0.2822(3) 0.0491(12) Uani 1 1 d .
H36 H 1.4022 0.4688 0.2974 0.059 Uiso 1 1 calc R
C37 C 1.2446(4) 0.5441(4) 0.2932(3) 0.0449(12) Uani 1 1 d .
H37 H 1.2229 0.4897 0.3165 0.054 Uiso 1 1 calc R
C38 C 0.6523(4) 0.6059(4) 0.4017(3) 0.0495(13) Uani 1 1 d .
H38 H 0.6578 0.6569 0.3575 0.059 Uiso 1 1 calc R
C39 C 0.5620(4) 0.5908(4) 0.4232(3) 0.0461(12) Uani 1 1 d .
H39 H 0.5058 0.6315 0.3968 0.055 Uiso 1 1 calc R
C40 C 0.5498(4) 0.5120(3) 0.4872(2) 0.0359(10) Uani 1 1 d .
C41 C 0.6386(4) 0.4564(4) 0.5199(3) 0.0475(12) Uani 1 1 d .
H41 H 0.6371 0.4009 0.5603 0.057 Uiso 1 1 calc R
C42 C 0.7290(4) 0.4799(3) 0.4949(3) 0.0440(12) Uani 1 1 d .
H42 H 0.7863 0.4406 0.5204 0.053 Uiso 1 1 calc R
C43 C 0.8451(4) 0.5880(3) 0.1204(2) 0.0387(10) Uani 1 1 d .
H43A H 0.8296 0.6279 0.1599 0.046 Uiso 1 1 calc R
H43B H 0.7778 0.5836 0.1199 0.046 Uiso 1 1 calc R
C44 C 1.0025(4) 0.3641(3) 0.2522(3) 0.0381(11) Uani 1 1 d .
C45 C 0.8989(4) 0.4300(3) 0.2209(2) 0.0367(10) Uani 1 1 d .
H45 H 0.8593 0.4795 0.2563 0.044 Uiso 1 1 calc R
C46 C 0.8212(4) 0.3781(3) 0.2324(3) 0.0397(11) Uani 1 1 d .
C47 C 0.8491(4) 0.3031(4) 0.1919(3) 0.0476(12) Uani 1 1 d .
H47 H 0.9175 0.2827 0.1577 0.057 Uiso 1 1 calc R
C48 C 0.7787(5) 0.2571(4) 0.2003(3) 0.0532(14) Uani 1 1 d .
H48 H 0.7986 0.2074 0.1711 0.064 Uiso 1 1 calc R
C49 C 0.6788(5) 0.2853(4) 0.2522(3) 0.0564(14) Uani 1 1 d .
H49 H 0.6337 0.2505 0.2605 0.068 Uiso 1 1 calc R
C50 C 0.6437(4) 0.3602(4) 0.2911(3) 0.0564(14) Uani 1 1 d .
H50 H 0.5747 0.3799 0.3246 0.068 Uiso 1 1 calc R
C51 C 0.7186(4) 0.4100(4) 0.2789(3) 0.0521(13) Uani 1 1 d .
H51 H 0.6959 0.4646 0.3033 0.063 Uiso 1 1 calc R
C52 C 1.2803(4) 0.5047(3) -0.0094(3) 0.0420(11) Uani 1 1 d .
H52 H 1.2398 0.5149 -0.0461 0.050 Uiso 1 1 calc R
C53 C 1.3838(4) 0.5097(3) -0.0397(3) 0.0402(11) Uani 1 1 d .
H53 H 1.4113 0.5224 -0.0953 0.048 Uiso 1 1 calc R
C54 C 1.4457(4) 0.4955(3) 0.0142(3) 0.0361(10) Uani 1 1 d .
C55 C 1.3992(4) 0.4732(3) 0.0944(3) 0.0421(11) Uani 1 1 d .
H55 H 1.4376 0.4604 0.1333 0.050 Uiso 1 1 calc R
C56 C 1.2979(4) 0.4693(3) 0.1186(3) 0.0428(11) Uani 1 1 d .
H56 H 1.2697 0.4537 0.1738 0.051 Uiso 1 1 calc R
N1 N 0.4284(3) -0.0153(2) 0.4017(2) 0.0328(8) Uani 1 1 d .
H1 H 0.4297 -0.0505 0.4531 0.039 Uiso 1 1 calc R
N2 N 0.7391(3) -0.0124(3) 0.3211(2) 0.0344(8) Uani 1 1 d .
N3 N 0.5147(3) 0.1274(3) 0.05033(19) 0.0346(8) Uani 1 1 d .
H3A H 0.5685 0.0698 0.0369 0.042 Uiso 1 1 calc R
N4 N 0.2413(3) 0.0610(2) 0.16726(19) 0.0328(8) Uani 1 1 d .
N5 N 1.0122(3) 0.6269(3) 0.38000(19) 0.0322(8) Uani 1 1 d .
H5A H 1.0652 0.5697 0.3970 0.039 Uiso 1 1 calc R
N6 N 0.7405(3) 0.5566(3) 0.43550(19) 0.0319(8) Uani 1 1 d .
N7 N 0.9244(3) 0.4882(3) 0.1410(2) 0.0372(9) Uani 1 1 d .
H7A H 0.9256 0.4534 0.1063 0.045 Uiso 1 1 calc R
N8 N 1.2378(3) 0.4865(3) 0.0680(2) 0.0346(8) Uani 1 1 d .
O1 O 0.3643(2) 0.1286(2) 0.54516(16) 0.0353(7) Uani 1 1 d .
O2 O 0.5225(2) 0.1022(2) 0.42247(16) 0.0350(7) Uani 1 1 d .
O3 O 0.3573(2) 0.2567(2) 0.41579(16) 0.0383(7) Uani 1 1 d .
H3B H 0.2948 0.2826 0.4404 0.058 Uiso 1 1 calc R
O4 O 0.3466(2) 0.1265(2) -0.00874(15) 0.0340(7) Uani 1 1 d .
O5 O 0.5303(2) 0.0562(2) -0.10259(18) 0.0405(7) Uani 1 1 d .
O6 O 0.3939(3) 0.2289(2) -0.14253(17) 0.0462(8) Uani 1 1 d .
H6A H 0.4316 0.2148 -0.1866 0.069 Uiso 1 1 calc R
O7 O 0.8439(2) 0.6293(2) 0.52304(15) 0.0346(7) Uani 1 1 d .
O8 O 1.0288(2) 0.5563(2) 0.55822(16) 0.0370(7) Uani 1 1 d .
O9 O 0.8972(2) 0.7268(2) 0.58341(16) 0.0382(7) Uani 1 1 d .
H9A H 0.9377 0.7111 0.6139 0.057 Uiso 1 1 calc R
O10 O 1.0228(2) 0.6042(2) 0.01496(16) 0.0345(7) Uani 1 1 d .
O11 O 0.8687(2) 0.62795(19) -0.04464(15) 0.0278(6) Uani 1 1 d .
O12 O 0.8582(3) 0.7597(2) 0.02135(17) 0.0414(7) Uani 1 1 d .
H12A H 0.7948 0.7846 0.0170 0.062 Uiso 1 1 calc R
O13 O 0.5961(2) -0.1220(2) 0.30067(16) 0.0357(7) Uani 1 1 d .
O14 O 0.5054(2) -0.2043(2) 0.28529(16) 0.0369(7) Uani 1 1 d .
O15 O 0.5671(2) 0.0912(2) 0.24418(16) 0.0362(7) Uani 1 1 d .
O16 O 0.4360(2) 0.0772(2) 0.20732(16) 0.0362(7) Uani 1 1 d .
O17 O 1.0622(3) 0.5912(2) 0.17761(17) 0.0390(7) Uani 1 1 d .
O18 O 0.9334(2) 0.5762(2) 0.28843(16) 0.0368(7) Uani 1 1 d .
O19 O 1.0879(3) 0.3807(2) 0.21442(17) 0.0372(7) Uani 1 1 d .
O20 O 0.9921(3) 0.3044(2) 0.31751(17) 0.0432(8) Uani 1 1 d .
O1W O 0.7972(2) 0.7416(2) 0.36348(16) 0.0369(7) Uani 1 1 d .
H1X H 0.7573 0.7759 0.4082 0.044 Uiso 1 1 d R
H1Y H 0.7478 0.7470 0.3335 0.044 Uiso 1 1 d R
O2W O 0.2976(2) 0.24230(19) 0.11777(16) 0.0342(7) Uani 1 1 d .
H2X H 0.2577 0.2760 0.0758 0.041 Uiso 1 1 d R
H2Y H 0.2483 0.2482 0.1697 0.041 Uiso 1 1 d R

loop_
_atom_site_aniso_label
_atom_site_aniso_U_11
_atom_site_aniso_U_22
_atom_site_aniso_U_33
_atom_site_aniso_U_23
_atom_site_aniso_U_13
_atom_site_aniso_U_12
Ni1 0.0260(3) 0.0285(3) 0.0260(3) -0.0090(2) -0.0080(2) -0.0094(2)
Ni2 0.0254(3) 0.0266(3) 0.0267(3) -0.0077(2) -0.0076(2) -0.0088(2)
Ni3 0.0269(3) 0.0289(3) 0.0283(3) -0.0088(2) -0.0088(2) -0.0086(2)
Ni4 0.0253(3) 0.0291(3) 0.0269(3) -0.0084(2) -0.0083(2) -0.0087(2)
P1 0.0256(6) 0.0272(5) 0.0296(5) -0.0085(4) -0.0106(4) -0.0077(5)
P2 0.0275(6) 0.0259(5) 0.0277(5) -0.0075(4) -0.0024(5) -0.0067(5)
P3 0.0293(6) 0.0262(5) 0.0287(5) -0.0093(4) -0.0088(5) -0.0075(5)
P4 0.0263(6) 0.0278(5) 0.0276(5) -0.0087(4) -0.0077(4) -0.0086(5)
C1 0.031(3) 0.041(3) 0.043(3) -0.015(2) -0.013(2) -0.009(2)
C2 0.039(3) 0.037(2) 0.034(2) -0.0075(19) -0.011(2) -0.016(2)
C3 0.038(3) 0.037(2) 0.041(3) -0.009(2) -0.007(2) -0.016(2)
C4 0.034(3) 0.029(2) 0.043(3) -0.0060(19) -0.006(2) -0.012(2)
C5 0.054(3) 0.048(3) 0.032(2) -0.008(2) -0.013(2) -0.023(3)
C6 0.066(4) 0.048(3) 0.036(3) -0.002(2) -0.007(2) -0.028(3)
C7 0.044(3) 0.046(3) 0.047(3) -0.012(2) 0.006(2) -0.020(3)
C8 0.041(3) 0.048(3) 0.056(3) -0.008(2) -0.016(2) -0.016(3)
C9 0.044(3) 0.039(3) 0.058(3) 0.013(2) -0.023(2) -0.017(3)
C10 0.037(3) 0.047(3) 0.054(3) -0.025(2) 0.009(2) -0.021(3)
C11 0.030(3) 0.058(3) 0.039(3) -0.016(2) 0.006(2) -0.017(3)
C12 0.029(3) 0.038(2) 0.033(2) -0.0049(19) -0.0054(19) -0.011(2)
C13 0.035(3) 0.055(3) 0.061(3) -0.037(3) 0.009(2) -0.023(3)
C14 0.031(3) 0.041(3) 0.044(3) -0.013(2) 0.000(2) -0.013(2)
C15 0.046(3) 0.043(3) 0.031(2) -0.0085(19) 0.000(2) -0.026(2)
C16 0.042(3) 0.043(3) 0.034(2) -0.010(2) -0.013(2) -0.014(2)
C17 0.035(3) 0.036(2) 0.039(2) -0.0090(19) -0.011(2) -0.012(2)
C18 0.035(3) 0.041(3) 0.036(2) -0.005(2) -0.010(2) -0.014(2)
C19 0.040(3) 0.042(3) 0.053(3) -0.007(2) -0.011(2) -0.010(3)
C20 0.037(3) 0.052(3) 0.046(3) -0.015(2) -0.007(2) -0.007(3)
C21 0.041(3) 0.050(3) 0.040(3) -0.010(2) -0.006(2) -0.017(3)
C22 0.048(4) 0.046(3) 0.056(3) -0.007(2) 0.000(3) -0.020(3)
C23 0.045(3) 0.044(3) 0.058(3) -0.011(2) 0.001(3) -0.016(3)
C24 0.033(3) 0.038(2) 0.041(3) -0.012(2) 0.000(2) -0.016(2)
C25 0.038(3) 0.039(3) 0.039(2) -0.012(2) -0.004(2) -0.015(2)
C26 0.027(3) 0.038(2) 0.036(2) -0.0085(19) -0.0051(19) -0.010(2)
C27 0.034(3) 0.050(3) 0.039(3) -0.019(2) 0.002(2) -0.017(2)
C28 0.029(3) 0.042(3) 0.043(3) -0.014(2) -0.007(2) -0.007(2)
C29 0.039(3) 0.037(2) 0.036(2) -0.0090(19) -0.011(2) -0.015(2)
C30 0.035(3) 0.042(3) 0.032(2) -0.013(2) -0.003(2) -0.010(2)
C31 0.039(3) 0.034(2) 0.031(2) -0.0090(18) -0.0035(19) -0.013(2)
C32 0.037(3) 0.039(3) 0.033(2) -0.007(2) -0.001(2) -0.008(2)
C33 0.046(4) 0.059(3) 0.053(3) 0.002(3) 0.015(3) -0.022(3)
C34 0.057(4) 0.055(3) 0.059(3) -0.017(3) -0.024(3) -0.021(3)
C35 0.043(3) 0.066(4) 0.043(3) -0.017(3) 0.009(2) -0.020(3)
C36 0.046(3) 0.050(3) 0.046(3) -0.012(2) -0.010(2) -0.010(3)
C37 0.042(3) 0.048(3) 0.045(3) -0.008(2) -0.015(2) -0.013(3)
C38 0.028(3) 0.051(3) 0.051(3) 0.007(2) -0.013(2) -0.006(3)
C39 0.027(3) 0.046(3) 0.053(3) 0.008(2) -0.011(2) -0.011(2)
C40 0.038(3) 0.033(2) 0.037(2) -0.007(2) -0.012(2) -0.010(2)
C41 0.030(3) 0.054(3) 0.041(3) 0.011(2) -0.009(2) -0.012(3)
C42 0.033(3) 0.034(2) 0.055(3) 0.011(2) -0.020(2) -0.009(2)
C43 0.023(2) 0.042(3) 0.037(2) -0.010(2) -0.0032(19) 0.001(2)
C44 0.038(3) 0.042(3) 0.030(2) -0.009(2) 0.000(2) -0.014(2)
C45 0.034(3) 0.037(2) 0.033(2) -0.0071(19) -0.0024(19) -0.011(2)
C46 0.041(3) 0.035(2) 0.034(2) 0.0037(19) -0.008(2) -0.012(2)
C47 0.053(3) 0.053(3) 0.041(3) -0.009(2) -0.012(2) -0.021(3)
C48 0.064(4) 0.037(3) 0.055(3) 0.013(2) -0.029(3) -0.020(3)
C49 0.060(4) 0.052(3) 0.048(3) 0.015(3) -0.020(3) -0.022(3)
C50 0.039(3) 0.058(3) 0.062(3) 0.002(3) -0.010(3) -0.018(3)
C51 0.043(3) 0.051(3) 0.045(3) 0.005(2) -0.006(2) -0.013(3)
C52 0.035(3) 0.048(3) 0.039(3) -0.009(2) -0.005(2) -0.014(2)
C53 0.038(3) 0.046(3) 0.031(2) -0.005(2) -0.001(2) -0.017(2)
C54 0.033(3) 0.029(2) 0.041(3) -0.0085(19) -0.007(2) -0.005(2)
C55 0.037(3) 0.055(3) 0.040(3) -0.009(2) -0.014(2) -0.018(3)
C56 0.037(3) 0.049(3) 0.049(3) -0.006(2) -0.015(2) -0.020(3)
N1 0.030(2) 0.0326(19) 0.0340(19) -0.0071(15) -0.0052(16) -0.0109(17)
N2 0.030(2) 0.037(2) 0.034(2) -0.0030(16) -0.0025(16) -0.0164(18)
N3 0.031(2) 0.038(2) 0.035(2) -0.0099(16) -0.0053(16) -0.0113(18)
N4 0.025(2) 0.0334(19) 0.0340(19) -0.0092(16) -0.0007(16) -0.0077(17)
N5 0.026(2) 0.0344(19) 0.0342(19) -0.0108(15) -0.0035(15) -0.0092(17)
N6 0.028(2) 0.037(2) 0.0284(18) -0.0048(15) -0.0076(15) -0.0104(18)
N7 0.033(2) 0.034(2) 0.036(2) 0.0036(16) -0.0111(17) -0.0091(18)
N8 0.025(2) 0.046(2) 0.0292(19) -0.0093(16) -0.0027(15) -0.0097(18)
O1 0.0357(19) 0.0306(15) 0.0345(16) -0.0081(12) -0.0102(13) -0.0044(14)
O2 0.0322(18) 0.0340(16) 0.0381(16) -0.0179(13) -0.0072(13) -0.0046(14)
O3 0.0329(19) 0.0366(17) 0.0396(17) -0.0089(13) -0.0075(14) -0.0064(15)
O4 0.0285(17) 0.0432(17) 0.0253(14) -0.0062(12) -0.0074(12) -0.0076(15)
O5 0.0305(18) 0.0316(16) 0.0509(19) -0.0156(14) 0.0003(14) -0.0051(15)
O6 0.039(2) 0.0443(18) 0.0315(16) -0.0115(14) -0.0031(14) 0.0066(16)
O7 0.0321(18) 0.0421(17) 0.0294(15) -0.0133(13) -0.0059(13) -0.0097(15)
O8 0.0301(18) 0.0350(16) 0.0410(17) -0.0107(13) -0.0085(13) -0.0045(15)
O9 0.041(2) 0.0403(17) 0.0341(16) -0.0132(13) -0.0146(14) -0.0072(16)
O10 0.0326(18) 0.0346(16) 0.0333(16) -0.0042(12) -0.0103(13) -0.0086(15)
O11 0.0268(16) 0.0287(14) 0.0304(15) -0.0100(11) -0.0106(12) -0.0064(13)
O12 0.042(2) 0.0297(16) 0.0421(17) -0.0126(13) -0.0116(14) 0.0028(15)
O13 0.0390(19) 0.0349(16) 0.0346(16) -0.0145(13) -0.0065(14) -0.0107(15)
O14 0.0381(19) 0.0419(17) 0.0312(16) -0.0103(13) -0.0031(13) -0.0159(16)
O15 0.0375(19) 0.0396(17) 0.0300(16) -0.0062(13) -0.0094(13) -0.0115(15)
O16 0.0326(18) 0.0424(18) 0.0283(15) 0.0032(13) -0.0125(13) -0.0111(16)
O17 0.043(2) 0.0362(17) 0.0357(17) -0.0158(13) -0.0015(14) -0.0113(16)
O18 0.0352(19) 0.0440(18) 0.0282(15) -0.0106(13) -0.0085(13) -0.0080(16)
O19 0.038(2) 0.0334(16) 0.0372(17) -0.0048(13) -0.0142(14) -0.0077(15)
O20 0.043(2) 0.0433(18) 0.0395(18) 0.0050(14) -0.0129(15) -0.0182(17)
O1W 0.0342(18) 0.0319(16) 0.0413(17) -0.0106(13) -0.0123(14) -0.0037(15)
O2W 0.0334(18) 0.0318(15) 0.0318(15) -0.0053(12) -0.0102(13) -0.0048(14)

loop_
_atom_type_symbol
_atom_type_description
_atom_type_scat_dispersion_real
_atom_type_scat_dispersion_imag
_atom_type_scat_source
C C 0.0033 0.0016 'International Tables Vol C Tables 4.2.6.8 and 6.1.1.4'
H H 0.0000 0.0000 'International Tables Vol C Tables 4.2.6.8 and 6.1.1.4'
N N 0.0061 0.0033 'International Tables Vol C Tables 4.2.6.8 and 6.1.1.4'
O O 0.0106 0.0060 'International Tables Vol C Tables 4.2.6.8 and 6.1.1.4'
P P 0.1023 0.0942 'International Tables Vol C Tables 4.2.6.8 and 6.1.1.4'
Ni Ni 0.3393 1.1124 'International Tables Vol C Tables 4.2.6.8 and 6.1.1.4'

loop_
_geom_angle_atom_site_label_1
_geom_angle_atom_site_label_2
_geom_angle_atom_site_label_3
_geom_angle
_geom_angle_site_symmetry_1
_geom_angle_site_symmetry_3
N1 Ni1 N2 174.25(13) . .
N1 Ni1 O13 80.15(12) . .
N2 Ni1 O13 102.19(13) . .
N1 Ni1 O2 83.52(12) . .
N2 Ni1 O2 94.18(12) . .
O13 Ni1 O2 163.63(12) . .
N1 Ni1 O15 102.57(13) . .
N2 Ni1 O15 82.79(12) . .
O13 Ni1 O15 89.32(11) . .
O2 Ni1 O15 93.01(11) . .
N1 Ni1 O1 89.11(12) . 2_656
N2 Ni1 O1 85.79(12) . 2_656
O13 Ni1 O1 87.03(11) . 2_656
O2 Ni1 O1 94.00(10) . 2_656
O15 Ni1 O1 166.99(11) . 2_656
O16 Ni2 N3 80.95(12) . .
O16 Ni2 N4 100.03(12) . .
N3 Ni2 N4 178.02(14) . .
O16 Ni2 O5 90.96(12) . 2_655
N3 Ni2 O5 90.28(13) . 2_655
N4 Ni2 O5 91.42(12) . 2_655
O16 Ni2 O2W 86.40(11) . .
N3 Ni2 O2W 86.72(13) . .
N4 Ni2 O2W 91.61(12) . .
O5 Ni2 O2W 176.29(12) 2_655 .
O16 Ni2 O4 166.11(11) . .
N3 Ni2 O4 85.71(12) . .
N4 Ni2 O4 93.20(12) . .
O5 Ni2 O4 92.93(11) 2_655 .
O2W Ni2 O4 89.04(11) . .
O18 Ni3 N5 80.58(12) . .
O18 Ni3 N6 100.23(12) . .
N5 Ni3 N6 179.05(13) . .
O18 Ni3 O8 90.26(11) . 2_766
N5 Ni3 O8 88.85(13) . 2_766
N6 Ni3 O8 91.64(12) . 2_766
O18 Ni3 O1W 85.99(11) . .
N5 Ni3 O1W 85.77(13) . .
N6 Ni3 O1W 93.78(13) . .
O8 Ni3 O1W 173.89(11) 2_766 .
O18 Ni3 O7 165.15(11) . .
N5 Ni3 O7 85.42(11) . .
N6 Ni3 O7 93.73(12) . .
O8 Ni3 O7 94.40(11) 2_766 .
O1W Ni3 O7 88.08(11) . .
N7 Ni4 O19 79.80(12) . .
N7 Ni4 N8 174.34(13) . .
O19 Ni4 N8 102.55(13) . .
N7 Ni4 O10 84.04(12) . .
O19 Ni4 O10 163.72(12) . .
N8 Ni4 O10 93.72(12) . .
N7 Ni4 O17 101.95(13) . .
O19 Ni4 O17 88.79(11) . .
N8 Ni4 O17 83.31(12) . .
O10 Ni4 O17 92.64(11) . .
N7 Ni4 O11 89.04(13) . 2_765
O19 Ni4 O11 86.89(10) . 2_765
N8 Ni4 O11 85.97(12) . 2_765
O10 Ni4 O11 94.85(10) . 2_765
O17 Ni4 O11 167.30(12) . 2_765
O2 P1 O1 115.73(16) . .
O2 P1 O3 108.88(16) . .
O1 P1 O3 109.57(16) . .
O2 P1 C1 105.95(18) . .
O1 P1 C1 110.50(18) . .
O3 P1 C1 105.70(18) . .
O5 P2 O4 116.22(16) . .
O5 P2 O6 113.93(17) . .
O4 P2 O6 107.90(17) . .
O5 P2 C15 106.6(2) . .
O4 P2 C15 105.01(17) . .
O6 P2 C15 106.41(19) . .
O8 P3 O7 116.46(16) . .
O8 P3 O9 112.63(16) . .
O7 P3 O9 109.04(17) . .
O8 P3 C29 106.38(19) . .
O7 P3 C29 104.21(17) . .
O9 P3 C29 107.37(17) . .
O10 P4 O11 115.80(16) . .
O10 P4 O12 108.46(17) . .
O11 P4 O12 109.58(16) . .
O10 P4 C43 105.73(18) . .
O11 P4 C43 111.22(19) . .
O12 P4 C43 105.48(18) . .
N1 C1 P1 107.7(3) . .
N1 C1 H1A 110.2 . .
P1 C1 H1A 110.2 . .
N1 C1 H1B 110.2 . .
P1 C1 H1B 110.2 . .
H1A C1 H1B 108.5 . .
O14 C2 O13 124.6(4) . .
O14 C2 C3 116.7(4) . .
O13 C2 C3 118.4(4) . .
N1 C3 C4 118.1(3) . .
N1 C3 C2 109.6(3) . .
C4 C3 C2 115.0(4) . .
N1 C3 H3 104.1 . .
C4 C3 H3 104.1 . .
C2 C3 H3 104.1 . .
C5 C4 C9 120.3(4) . .
C5 C4 C3 123.2(4) . .
C9 C4 C3 116.3(4) . .
C4 C5 C6 118.8(4) . .
C4 C5 H5 120.6 . .
C6 C5 H5 120.6 . .
C7 C6 C5 121.0(4) . .
C7 C6 H6 119.5 . .
C5 C6 H6 119.5 . .
C8 C7 C6 119.9(5) . .
C8 C7 H7 120.1 . .
C6 C7 H7 120.1 . .
C7 C8 C9 120.6(5) . .
C7 C8 H8 119.7 . .
C9 C8 H8 119.7 . .
C8 C9 C4 119.4(4) . .
C8 C9 H9 120.3 . .
C4 C9 H9 120.3 . .
N2 C10 C11 123.0(4) . .
N2 C10 H10 118.5 . .
C11 C10 H10 118.5 . .
C12 C11 C10 121.3(4) . .
C12 C11 H11 119.4 . .
C10 C11 H11 119.4 . .
C11 C12 C13 115.0(4) . .
C11 C12 C26 122.6(4) . 1_655
C13 C12 C26 122.3(4) . 1_655
C14 C13 C12 118.3(4) . .
C14 C13 H13 120.8 . .
C12 C13 H13 120.8 . .
N2 C14 C13 126.0(4) . .
N2 C14 H14 117.0 . .
C13 C14 H14 117.0 . .
N3 C15 P2 104.9(3) . .
N3 C15 H15A 110.8 . .
P2 C15 H15A 110.8 . .
N3 C15 H15B 110.8 . .
P2 C15 H15B 110.8 . .
H15A C15 H15B 108.8 . .
O15 C16 O16 126.2(4) . .
O15 C16 C17 118.3(4) . .
O16 C16 C17 115.2(3) . .
N3 C17 C18 110.6(3) . .
N3 C17 C16 109.2(3) . .
C18 C17 C16 119.1(4) . .
N3 C17 H17 105.6 . .
C18 C17 H17 105.6 . .
C16 C17 H17 105.6 . .
C19 C18 C23 118.5(4) . .
C19 C18 C17 121.1(4) . .
C23 C18 C17 120.1(4) . .
C18 C19 C20 120.8(4) . .
C18 C19 H19 119.6 . .
C20 C19 H19 119.6 . .
C21 C20 C19 120.2(5) . .
C21 C20 H20 119.9 . .
C19 C20 H20 119.9 . .
C22 C21 C20 120.2(5) . .
C22 C21 H21 119.9 . .
C20 C21 H21 119.9 . .
C21 C22 C23 119.4(5) . .
C21 C22 H22 120.3 . .
C23 C22 H22 120.3 . .
C18 C23 C22 120.8(5) . .
C18 C23 H23 119.6 . .
C22 C23 H23 119.6 . .
N4 C24 C25 124.1(4) . .
N4 C24 H24 117.9 . .
C25 C24 H24 117.9 . .
C24 C25 C26 119.7(4) . .
C24 C25 H25 120.1 . .
C26 C25 H25 120.1 . .
C27 C26 C25 116.7(4) . .
C27 C26 C12 122.8(4) . 1_455
C25 C26 C12 120.5(4) . 1_455
C26 C27 C28 120.5(4) . .
C26 C27 H27 119.7 . .
C28 C27 H27 119.7 . .
N4 C28 C27 122.2(4) . .
N4 C28 H28 118.9 . .
C27 C28 H28 118.9 . .
N5 C29 P3 103.7(3) . .
N5 C29 H29A 111.0 . .
P3 C29 H29A 111.0 . .
N5 C29 H29B 111.0 . .
P3 C29 H29B 111.0 . .
H29A C29 H29B 109.0 . .
O17 C30 O18 126.2(4) . .
O17 C30 C31 117.4(4) . .
O18 C30 C31 116.1(3) . .
N5 C31 C32 111.4(3) . .
N5 C31 C30 108.5(3) . .
C32 C31 C30 117.1(3) . .
N5 C31 H31 106.4 . .
C32 C31 H31 106.4 . .
C30 C31 H31 106.4 . .
C37 C32 C33 118.1(5) . .
C37 C32 C31 120.0(4) . .
C33 C32 C31 121.4(4) . .
C34 C33 C32 120.6(5) . .
C34 C33 H33 119.7 . .
C32 C33 H33 119.7 . .
C35 C34 C33 120.7(5) . .
C35 C34 H34 119.6 . .
C33 C34 H34 119.6 . .
C36 C35 C34 117.9(5) . .
C36 C35 H35 121.0 . .
C34 C35 H35 121.0 . .
C35 C36 C37 122.4(5) . .
C35 C36 H36 118.8 . .
C37 C36 H36 118.8 . .
C32 C37 C36 120.2(5) . .
C32 C37 H37 119.9 . .
C36 C37 H37 119.9 . .
C39 C38 N6 128.2(4) . .
C39 C38 H38 115.9 . .
N6 C38 H38 115.9 . .
C38 C39 C40 119.0(5) . .
C38 C39 H39 120.5 . .
C40 C39 H39 120.5 . .
C41 C40 C39 115.0(4) . .
C41 C40 C40 123.0(5) . 2_666
C39 C40 C40 121.8(5) . 2_666
C42 C41 C40 121.7(4) . .
C42 C41 H41 119.1 . .
C40 C41 H41 119.1 . .
N6 C42 C41 123.8(4) . .
N6 C42 H42 118.1 . .
C41 C42 H42 118.1 . .
N7 C43 P4 107.4(3) . .
N7 C43 H43A 110.2 . .
P4 C43 H43A 110.2 . .
N7 C43 H43B 110.2 . .
P4 C43 H43B 110.2 . .
H43A C43 H43B 108.5 . .
O20 C44 O19 125.5(4) . .
O20 C44 C45 116.5(4) . .
O19 C44 C45 117.6(4) . .
N7 C45 C46 116.7(4) . .
N7 C45 C44 110.6(4) . .
C46 C45 C44 115.0(4) . .
N7 C45 H45 104.3 . .
C46 C45 H45 104.3 . .
C44 C45 H45 104.3 . .
C51 C46 C47 117.9(5) . .
C51 C46 C45 120.8(4) . .
C47 C46 C45 121.2(4) . .
C46 C47 C48 121.8(5) . .
C46 C47 H47 119.1 . .
C48 C47 H47 119.1 . .
C49 C48 C47 119.3(5) . .
C49 C48 H48 120.4 . .
C47 C48 H48 120.4 . .
C50 C49 C48 122.6(5) . .
C50 C49 H49 118.7 . .
C48 C49 H49 118.7 . .
C49 C50 C51 116.8(5) . .
C49 C50 H50 121.6 . .
C51 C50 H50 121.6 . .
C46 C51 C50 121.3(5) . .
C46 C51 H51 119.4 . .
C50 C51 H51 119.4 . .
N8 C52 C53 123.1(4) . .
N8 C52 H52 118.5 . .
C53 C52 H52 118.5 . .
C54 C53 C52 119.4(4) . .
C54 C53 H53 120.3 . .
C52 C53 H53 120.3 . .
C55 C54 C53 115.3(4) . .
C55 C54 C54 122.8(5) . 2_865
C53 C54 C54 121.9(5) . 2_865
C56 C55 C54 121.3(4) . .
C56 C55 H55 119.4 . .
C54 C55 H55 119.4 . .
N8 C56 C55 123.5(4) . .
N8 C56 H56 118.3 . .
C55 C56 H56 118.3 . .
C1 N1 C3 117.3(3) . .
C1 N1 Ni1 111.9(2) . .
C3 N1 Ni1 113.4(3) . .
C1 N1 H1 104.1 . .
C3 N1 H1 104.1 . .
Ni1 N1 H1 104.1 . .
C10 N2 C14 116.3(4) . .
C10 N2 Ni1 121.2(3) . .
C14 N2 Ni1 122.2(3) . .
C17 N3 C15 117.5(3) . .
C17 N3 Ni2 110.0(2) . .
C15 N3 Ni2 110.7(3) . .
C17 N3 H3A 105.9 . .
C15 N3 H3A 105.9 . .
Ni2 N3 H3A 105.9 . .
C24 N4 C28 116.7(4) . .
C24 N4 Ni2 119.5(3) . .
C28 N4 Ni2 123.5(3) . .
C29 N5 C31 116.7(3) . .
C29 N5 Ni3 111.1(3) . .
C31 N5 Ni3 111.3(2) . .
C29 N5 H5A 105.6 . .
C31 N5 H5A 105.6 . .
Ni3 N5 H5A 105.6 . .
C42 N6 C38 112.1(4) . .
C42 N6 Ni3 120.7(3) . .
C38 N6 Ni3 127.2(3) . .
C45 N7 C43 117.8(3) . .
C45 N7 Ni4 113.5(3) . .
C43 N7 Ni4 111.2(3) . .
C45 N7 H7A 104.2 . .
C43 N7 H7A 104.2 . .
Ni4 N7 H7A 104.2 . .
C52 N8 C56 117.4(4) . .
C52 N8 Ni4 121.4(3) . .
C56 N8 Ni4 121.2(3) . .
P1 O1 Ni1 134.36(17) . 2_656
P1 O2 Ni1 116.41(16) . .
P1 O3 H3B 109.5 . .
P2 O4 Ni2 110.28(15) . .
P2 O5 Ni2 159.31(19) . 2_655
P2 O6 H6A 109.5 . .
P3 O7 Ni3 110.22(15) . .
P3 O8 Ni3 161.51(19) . 2_766
P3 O9 H9A 109.5 . .
P4 O10 Ni4 116.09(16) . .
P4 O11 Ni4 135.69(17) . 2_765
P4 O12 H12A 109.5 . .
C2 O13 Ni1 116.3(3) . .
C16 O15 Ni1 129.8(3) . .
C16 O16 Ni2 117.1(2) . .
C30 O17 Ni4 130.2(3) . .
C30 O18 Ni3 117.6(3) . .
C44 O19 Ni4 116.8(3) . .
Ni3 O1W H1X 109.5 . .
Ni3 O1W H1Y 108.8 . .
H1X O1W H1Y 109.5 . .
Ni2 O2W H2X 109.5 . .
Ni2 O2W H2Y 109.5 . .
H2X O2W H2Y 109.5 . .

loop_
_geom_bond_atom_site_label_1
_geom_bond_atom_site_label_2
_geom_bond_distance
_geom_bond_site_symmetry_2
Ni1 N1 2.059(3) .
Ni1 N2 2.068(3) .
Ni1 O13 2.081(3) .
Ni1 O2 2.091(3) .
Ni1 O15 2.125(3) .
Ni1 O1 2.157(3) 2_656
Ni2 O16 2.037(3) .
Ni2 N3 2.048(3) .
Ni2 N4 2.052(3) .
Ni2 O5 2.063(3) 2_655
Ni2 O2W 2.087(3) .
Ni2 O4 2.155(3) .
Ni3 O18 2.039(3) .
Ni3 N5 2.049(3) .
Ni3 N6 2.055(3) .
Ni3 O8 2.065(3) 2_766
Ni3 O1W 2.087(3) .
Ni3 O7 2.152(3) .
Ni4 N7 2.051(4) .
Ni4 O19 2.080(3) .
Ni4 N8 2.088(3) .
Ni4 O10 2.094(3) .
Ni4 O17 2.104(3) .
Ni4 O11 2.142(2) 2_765
P1 O2 1.489(3) .
P1 O1 1.513(3) .
P1 O3 1.573(3) .
P1 C1 1.818(4) .
P2 O5 1.481(3) .
P2 O4 1.515(3) .
P2 O6 1.550(3) .
P2 C15 1.804(4) .
P3 O8 1.475(3) .
P3 O7 1.514(3) .
P3 O9 1.546(3) .
P3 C29 1.823(4) .
P4 O10 1.490(3) .
P4 O11 1.502(3) .
P4 O12 1.579(3) .
P4 C43 1.816(4) .
C1 N1 1.448(5) .
C1 H1A 0.9700 .
C1 H1B 0.9700 .
C2 O14 1.254(5) .
C2 O13 1.259(5) .
C2 C3 1.542(6) .
C3 N1 1.466(5) .
C3 C4 1.506(6) .
C3 H3 0.9800 .
C4 C5 1.379(6) .
C4 C9 1.405(6) .
C5 C6 1.395(6) .
C5 H5 0.9300 .
C6 C7 1.389(7) .
C6 H6 0.9300 .
C7 C8 1.360(6) .
C7 H7 0.9300 .
C8 C9 1.393(6) .
C8 H8 0.9300 .
C9 H9 0.9300 .
C10 N2 1.310(5) .
C10 C11 1.399(6) .
C10 H10 0.9300 .
C11 C12 1.386(6) .
C11 H11 0.9300 .
C12 C13 1.410(6) .
C12 C26 1.463(6) 1_655
C13 C14 1.387(6) .
C13 H13 0.9300 .
C14 N2 1.312(5) .
C14 H14 0.9300 .
C15 N3 1.479(5) .
C15 H15A 0.9700 .
C15 H15B 0.9700 .
C16 O15 1.230(5) .
C16 O16 1.272(5) .
C16 C17 1.548(6) .
C17 N3 1.475(5) .
C17 C18 1.483(6) .
C17 H17 0.9800 .
C18 C19 1.364(6) .
C18 C23 1.402(6) .
C19 C20 1.400(6) .
C19 H19 0.9300 .
C20 C21 1.379(6) .
C20 H20 0.9300 .
C21 C22 1.367(7) .
C21 H21 0.9300 .
C22 C23 1.402(7) .
C22 H22 0.9300 .
C23 H23 0.9300 .
C24 N4 1.315(5) .
C24 C25 1.373(6) .
C24 H24 0.9300 .
C25 C26 1.391(6) .
C25 H25 0.9300 .
C26 C27 1.375(6) .
C26 C12 1.463(6) 1_455
C27 C28 1.377(6) .
C27 H27 0.9300 .
C28 N4 1.363(5) .
C28 H28 0.9300 .
C29 N5 1.472(5) .
C29 H29A 0.9700 .
C29 H29B 0.9700 .
C30 O17 1.239(5) .
C30 O18 1.260(5) .
C30 C31 1.557(6) .
C31 N5 1.479(5) .
C31 C32 1.493(6) .
C31 H31 0.9800 .
C32 C37 1.382(6) .
C32 C33 1.407(6) .
C33 C34 1.394(7) .
C33 H33 0.9300 .
C34 C35 1.392(7) .
C34 H34 0.9300 .
C35 C36 1.368(7) .
C35 H35 0.9300 .
C36 C37 1.394(7) .
C36 H36 0.9300 .
C37 H37 0.9300 .
C38 C39 1.292(6) .
C38 N6 1.361(5) .
C38 H38 0.9300 .
C39 C40 1.406(6) .
C39 H39 0.9300 .
C40 C41 1.363(6) .
C40 C40 1.481(9) 2_666
C41 C42 1.356(6) .
C41 H41 0.9300 .
C42 N6 1.341(5) .
C42 H42 0.9300 .
C43 N7 1.462(5) .
C43 H43A 0.9700 .
C43 H43B 0.9700 .
C44 O20 1.248(5) .
C44 O19 1.254(5) .
C44 C45 1.533(6) .
C45 N7 1.453(5) .
C45 C46 1.518(6) .
C45 H45 0.9800 .
C46 C51 1.363(6) .
C46 C47 1.368(6) .
C47 C48 1.374(6) .
C47 H47 0.9300 .
C48 C49 1.371(7) .
C48 H48 0.9300 .
C49 C50 1.328(7) .
C49 H49 0.9300 .
C50 C51 1.457(7) .
C50 H50 0.9300 .
C51 H51 0.9300 .
C52 N8 1.305(5) .
C52 C53 1.397(6) .
C52 H52 0.9300 .
C53 C54 1.395(6) .
C53 H53 0.9300 .
C54 C55 1.367(6) .
C54 C54 1.488(9) 2_865
C55 C56 1.361(6) .
C55 H55 0.9300 .
C56 N8 1.315(5) .
C56 H56 0.9300 .
N1 H1 0.9100 .
N3 H3A 0.9100 .
N5 H5A 0.9100 .
N7 H7A 0.9100 .
O1 Ni1 2.157(3) 2_656
O3 H3B 0.8200 .
O5 Ni2 2.063(3) 2_655
O6 H6A 0.8200 .
O8 Ni3 2.065(3) 2_766
O9 H9A 0.8200 .
O11 Ni4 2.142(2) 2_765
O12 H12A 0.8200 .
O1W H1X 0.9601 .
O1W H1Y 0.9600 .
O2W H2X 0.9600 .
O2W H2Y 0.9600 .
